data_1564183
loop_
_publ_author_name
'Piro, Oscar E.'
'Echeverr\'ia, Gustavo A.'
'Navaza, Alda'
'G\"uida, Jorge A.'

_publ_section_title
;
 Crystal structure and infrared and Raman spectra of K3[Cr(CN)5NO].2H2O, a
 member of an iconic family of complexes in coordination chemistry
;
_journal_name_full 'Inorganica Chimica Acta'
_journal_page_first 119831
_journal_paper_doi 10.1016/j.ica.2020.119831
_journal_volume 511
_journal_year 2020
_chemical_formula_sum 'C5 H4 Cr K3 N6 O3'
_chemical_formula_weight 365.44
_chemical_name_systematic 'potassium pentacyanonitrosylchromate(I) dihydrate'
_space_group_crystal_system monoclinic
_space_group_IT_number 9
_space_group_name_Hall 'C -2yc'
_space_group_name_H-M_alt 'C 1 c 1'
_atom_sites_solution_hydrogens difmap
_atom_sites_solution_primary dual
_atom_sites_solution_secondary difmap
_cell_angle_alpha 90
_cell_angle_beta 118.005(5)
_cell_angle_gamma 90
_cell_formula_units_Z 4
_cell_length_a 17.8379(6)
_cell_length_b 7.1589(2)
_cell_length_c 11.5293(4)
_cell_measurement_reflns_used 2592
_cell_measurement_temperature 297(2)
_cell_measurement_theta_max 27.9330
_cell_measurement_theta_min 3.9900
_cell_volume 1299.89(9)
_computing_cell_refinement 'CrysAlisPro 1.171.38.41 (Rigaku OD, 2015)'
_computing_data_collection 'CrysAlisPro 1.171.38.41 (Rigaku OD, 2015)'
_computing_data_reduction 'CrysAlisPro 1.171.38.41 (Rigaku OD, 2015)'
_computing_molecular_graphics 'ORTEP-3 (Farrugia, 1997)'
_computing_publication_material 'SHELXL-2014/7 (Sheldrick, 2014)'
_computing_structure_refinement 'SHELXL-2014/7 (Sheldrick, 2014)'
_computing_structure_solution 'SHELXT (Sheldrick, 2015)'
_diffrn_ambient_temperature 297(2)
_diffrn_detector 'CCD plate'
_diffrn_detector_area_resol_mean 16.0604
_diffrn_detector_type Eos
_diffrn_measured_fraction_theta_full 0.999
_diffrn_measured_fraction_theta_max 0.873
_diffrn_measurement_device 'four-circle diffractometer'
_diffrn_measurement_device_type 'Xcalibur, Eos, Gemini'
_diffrn_radiation_monochromator graphite
_diffrn_radiation_probe x-ray
_diffrn_radiation_type 'Mo K\a'
_diffrn_radiation_wavelength 0.71073
_diffrn_reflns_av_R_equivalents 0.0214
_diffrn_reflns_av_unetI/netI 0.0301
_diffrn_reflns_Laue_measured_fraction_full 0.999
_diffrn_reflns_Laue_measured_fraction_max 0.873
_diffrn_reflns_limit_h_max 23
_diffrn_reflns_limit_h_min -23
_diffrn_reflns_limit_k_max 8
_diffrn_reflns_limit_k_min -9
_diffrn_reflns_limit_l_max 15
_diffrn_reflns_limit_l_min -12
_diffrn_reflns_number 4981
_diffrn_reflns_point_group_measured_fraction_full 0.999
_diffrn_reflns_point_group_measured_fraction_max 0.873
_diffrn_reflns_theta_full 25.242
_diffrn_reflns_theta_max 28.801
_diffrn_reflns_theta_min 3.126
_diffrn_source 'fine-focus sealed X-ray tube'
_diffrn_source_type 'Enhance (Mo) X-ray Source'
_exptl_absorpt_coefficient_mu 1.848
_exptl_absorpt_correction_T_max 1.00000
_exptl_absorpt_correction_T_min 0.89143
_exptl_absorpt_correction_type multi-scan
_exptl_absorpt_process_details
;
CrysAlisPro 1.171.38.41 (Rigaku Oxford Diffraction, 2015)
Empirical absorption correction using spherical harmonics,
implemented in SCALE3 ABSPACK scaling algorithm.
;
_exptl_crystal_colour green
_exptl_crystal_density_diffrn 1.867
_exptl_crystal_description fragment
_exptl_crystal_F_000 724
_exptl_crystal_size_max 0.188
_exptl_crystal_size_mid 0.136
_exptl_crystal_size_min 0.113
_refine_diff_density_max 0.234
_refine_diff_density_min -0.537
_refine_diff_density_rms 0.074
_refine_ls_abs_structure_details
;
 Refined as an inversion twin.
;
_refine_ls_abs_structure_Flack 0.26(3)
_refine_ls_extinction_coef .
_refine_ls_extinction_method none
_refine_ls_goodness_of_fit_ref 1.081
_refine_ls_hydrogen_treatment refall
_refine_ls_matrix_type full
_refine_ls_number_parameters 180
_refine_ls_number_reflns 2380
_refine_ls_number_restraints 8
_refine_ls_restrained_S_all 1.079
_refine_ls_R_factor_all 0.0299
_refine_ls_R_factor_gt 0.0274
_refine_ls_shift/su_max 0.002
_refine_ls_shift/su_mean 0.000
_refine_ls_structure_factor_coef Fsqd
_refine_ls_weighting_details 'w=1/[\s^2^(Fo^2^)+(0.0332P)^2^] where P=(Fo^2^+2Fc^2^)/3'
_refine_ls_weighting_scheme calc
_refine_ls_wR_factor_gt 0.0645
_refine_ls_wR_factor_ref 0.0671
_reflns_Friedel_coverage 0.997
_reflns_Friedel_fraction_full 0.999
_reflns_Friedel_fraction_max 0.873
_reflns_number_gt 2251
_reflns_number_total 2380
_reflns_threshold_expression 'I > 2\s(I)'
_cod_data_source_file ICA-2020-521-119831.cif
_cod_data_source_block 1
_cod_original_sg_symbol_H-M 'C c'
_cod_database_code 1564183
_shelx_space_group_comment
;
The symmetry employed for this shelxl refinement is uniquely defined
by the following loop, which should always be used as a source of
symmetry information in preference to the above space-group names.
They are only intended as comments.
;
_shelx_estimated_absorpt_t_min 0.723
_shelx_estimated_absorpt_t_max 0.818
_oxdiff_exptl_absorpt_empirical_full_min 0.876
_oxdiff_exptl_absorpt_empirical_full_max 1.162
_oxdiff_exptl_absorpt_empirical_details
;
Empirical correction (ABSPACK) includes:
- Absorption correction using spherical harmonics
- Frame scaling
;

loop_
_space_group_symop_operation_xyz
'x, y, z'
'x, -y, z+1/2'
'x+1/2, y+1/2, z'
'x+1/2, -y+1/2, z+1/2'

loop_
_atom_site_label
_atom_site_type_symbol
_atom_site_fract_x
_atom_site_fract_y
_atom_site_fract_z
_atom_site_U_iso_or_equiv
_atom_site_adp_type
_atom_site_occupancy
_atom_site_site_symmetry_order
_atom_site_calc_flag
_atom_site_refinement_flags_posn
_atom_site_refinement_flags_adp
_atom_site_refinement_flags_occupancy
_atom_site_disorder_assembly
_atom_site_disorder_group
C1 C 0.4173(2) 0.3794(6) 0.3270(4) 0.0226(9) Uani 1 1 d . . . . .
C2 C 0.5789(3) 0.2753(6) 0.5495(4) 0.0251(9) Uani 1 1 d . . . . .
C3 C 0.5821(2) 0.6327(6) 0.6752(4) 0.0261(10) Uani 1 1 d . . . . .
C4 C 0.4216(3) 0.7352(6) 0.4505(5) 0.0261(10) Uani 1 1 d . . . . .
C5 C 0.5630(2) 0.6297(6) 0.4238(4) 0.0221(9) Uani 1 1 d . . . . .
N N 0.44140(19) 0.3806(5) 0.5742(3) 0.0229(8) Uani 1 1 d . . . . .
N1 N 0.3711(3) 0.3054(6) 0.2312(4) 0.0360(10) Uani 1 1 d . . . . .
N2 N 0.6264(3) 0.1547(7) 0.5773(5) 0.0436(11) Uani 1 1 d . . . . .
N3 N 0.6322(3) 0.7129(7) 0.7641(4) 0.0366(10) Uani 1 1 d . . . . .
N4 N 0.3801(3) 0.8668(7) 0.4152(5) 0.0473(12) Uani 1 1 d . . . . .
N5 N 0.6032(2) 0.7132(6) 0.3883(4) 0.0311(9) Uani 1 1 d . . . . .
O O 0.40249(19) 0.2854(5) 0.6143(3) 0.0364(9) Uani 1 1 d . . . . .
O1W O 0.2564(2) 0.0151(6) 0.0776(4) 0.0397(8) Uani 1 1 d D . . . .
O2W O 0.7547(2) 0.9841(5) 0.9224(3) 0.0356(9) Uani 1 1 d D . . . .
K1 K 0.50111(9) 1.02191(12) 0.2610(2) 0.0575(4) Uani 1 1 d . . . . .
K2 K 0.24559(6) -0.35677(14) 0.14449(9) 0.0305(2) Uani 1 1 d . . . . .
K3 K 0.75012(5) 1.35401(16) 0.84389(8) 0.0312(3) Uani 1 1 d . . . . .
Cr Cr 0.49517(4) 0.49644(14) 0.50765(6) 0.02087(15) Uani 1 1 d . . . . .
H1A H 0.289(2) 0.109(5) 0.117(5) 0.07(2) Uiso 1 1 d D . . . .
H1B H 0.2077(14) 0.064(6) 0.029(4) 0.041(14) Uiso 1 1 d D . . . .
H2A H 0.714(2) 0.907(5) 0.881(4) 0.056(18) Uiso 1 1 d D . . . .
H2B H 0.8002(18) 0.926(7) 0.936(7) 0.11(3) Uiso 1 1 d D . . . .

loop_
_atom_site_aniso_label
_atom_site_aniso_U_11
_atom_site_aniso_U_22
_atom_site_aniso_U_33
_atom_site_aniso_U_23
_atom_site_aniso_U_13
_atom_site_aniso_U_12
C1 0.0223(19) 0.017(2) 0.027(2) 0.0002(18) 0.0105(17) 0.0007(16)
C2 0.022(2) 0.024(2) 0.025(2) -0.0008(19) 0.0075(17) -0.0010(17)
C3 0.028(2) 0.022(2) 0.030(3) 0.002(2) 0.015(2) 0.0002(18)
C4 0.024(2) 0.025(2) 0.032(2) -0.002(2) 0.0145(18) -0.0001(17)
C5 0.0192(18) 0.021(2) 0.024(2) -0.0013(18) 0.0082(17) 0.0022(15)
N 0.0194(16) 0.023(2) 0.0229(19) 0.0007(15) 0.0069(14) 0.0041(13)
N1 0.035(2) 0.034(2) 0.032(2) -0.006(2) 0.0096(17) -0.0051(19)
N2 0.040(2) 0.033(2) 0.053(3) -0.001(2) 0.0178(19) 0.011(2)
N3 0.034(2) 0.035(3) 0.035(2) -0.008(2) 0.0108(17) -0.0094(19)
N4 0.044(2) 0.036(3) 0.062(3) 0.009(2) 0.025(2) 0.017(2)
N5 0.0282(18) 0.033(2) 0.033(2) -0.0015(19) 0.0148(17) 0.0001(17)
O 0.0344(16) 0.034(2) 0.045(2) 0.0126(17) 0.0216(16) -0.0021(15)
O1W 0.0278(16) 0.0304(19) 0.050(2) -0.0035(18) 0.0095(15) -0.0030(15)
O2W 0.0268(16) 0.0276(18) 0.047(2) -0.0047(18) 0.0126(16) -0.0043(15)
K1 0.0471(6) 0.0262(4) 0.0823(9) 0.0009(9) 0.0163(6) 0.0006(7)
K2 0.0320(5) 0.0264(5) 0.0332(5) 0.0005(5) 0.0152(4) -0.0024(5)
K3 0.0316(5) 0.0270(6) 0.0367(6) -0.0018(5) 0.0174(4) -0.0041(5)
Cr 0.0174(3) 0.0185(3) 0.0225(3) -0.0017(2) 0.0059(2) 0.00151(19)

loop_
_atom_type_symbol
_atom_type_description
_atom_type_scat_dispersion_real
_atom_type_scat_dispersion_imag
_atom_type_scat_source
C C 0.0033 0.0016 'International Tables Vol C Tables 4.2.6.8 and 6.1.1.4'
H H 0.0000 0.0000 'International Tables Vol C Tables 4.2.6.8 and 6.1.1.4'
N N 0.0061 0.0033 'International Tables Vol C Tables 4.2.6.8 and 6.1.1.4'
O O 0.0106 0.0060 'International Tables Vol C Tables 4.2.6.8 and 6.1.1.4'
K K 0.2009 0.2494 'International Tables Vol C Tables 4.2.6.8 and 6.1.1.4'
Cr Cr 0.3209 0.6236 'International Tables Vol C Tables 4.2.6.8 and 6.1.1.4'

loop_
_geom_angle_atom_site_label_1
_geom_angle_atom_site_label_2
_geom_angle_atom_site_label_3
_geom_angle
_geom_angle_site_symmetry_1
_geom_angle_site_symmetry_3
N1 C1 Cr 174.5(4) . .
N1 C1 K1 67.1(3) . 1_545
Cr C1 K1 113.14(15) . 1_545
N1 C1 K2 68.1(3) . 1_565
Cr C1 K2 112.79(16) . 1_565
K1 C1 K2 133.12(14) 1_545 1_565
N1 C1 K3 65.8(3) . 4_464
Cr C1 K3 108.97(15) . 4_464
K1 C1 K3 97.78(11) 1_545 4_464
K2 C1 K3 75.75(8) 1_565 4_464
N2 C2 Cr 177.6(4) . .
N2 C2 K3 69.1(3) . 1_545
Cr C2 K3 108.62(17) . 1_545
N2 C2 K1 77.5(3) . 1_545
Cr C2 K1 104.90(16) . 1_545
K3 C2 K1 144.96(14) 1_545 1_545
N3 C3 Cr 176.2(4) . .
N3 C3 K1 67.5(3) . 2_575
Cr C3 K1 113.47(16) . 2_575
N3 C3 K3 70.8(3) . 1_545
Cr C3 K3 109.57(16) . 1_545
K1 C3 K3 132.89(14) 2_575 1_545
N3 C3 K2 61.6(3) . 4
Cr C3 K2 114.73(16) . 4
K1 C3 K2 101.18(12) 2_575 4
K3 C3 K2 76.75(9) 1_545 4
N4 C4 Cr 178.1(5) . .
N4 C4 K2 71.0(4) . 1_565
Cr C4 K2 107.43(17) . 1_565
N5 C5 Cr 173.5(4) . .
N5 C5 K1 56.4(3) . .
Cr C5 K1 122.83(16) . .
N5 C5 K2 59.1(3) . 4
Cr C5 K2 114.98(16) . 4
K1 C5 K2 88.07(11) . 4
O N Cr 174.3(3) . .
O N K1 49.8(2) . 2_565
Cr N K1 127.92(15) . 2_565
C1 N1 K1 92.0(3) . 1_545
C1 N1 K2 91.9(3) . 1_565
K1 N1 K2 165.22(16) 1_545 1_565
C1 N1 K3 95.1(3) . 4_464
K1 N1 K3 110.27(15) 1_545 4_464
K2 N1 K3 83.55(10) 1_565 4_464
C2 N2 K2 179.3(4) . 4_545
C2 N2 K3 91.1(4) . 1_545
K2 N2 K3 88.99(13) 4_545 1_545
C2 N2 K1 83.3(3) . 1_545
K2 N2 K1 96.50(15) 4_545 1_545
K3 N2 K1 167.82(18) 1_545 1_545
C3 N3 K1 91.7(3) . 2_575
C3 N3 K2 99.5(3) . 4
K1 N3 K2 116.80(16) 2_575 4
C3 N3 K3 89.2(3) . 1_545
K1 N3 K3 157.45(16) 2_575 1_545
K2 N3 K3 85.19(11) 4 1_545
C4 N4 K3 166.3(4) . 4_474
C4 N4 K2 90.0(4) . 1_565
K3 N4 K2 86.36(13) 4_474 1_565
C5 N5 K1 103.7(3) . .
C5 N5 K3 137.3(3) . 2_574
K1 N5 K3 116.89(14) . 2_574
C5 N5 K2 101.9(3) . 4
K1 N5 K2 106.51(14) . 4
K3 N5 K2 79.48(9) 2_574 4
N O K1 111.1(2) . 2_565
N O K2 132.7(3) . 2
K1 O K2 114.35(11) 2_565 2
N O K3 100.4(2) . 4_464
K1 O K3 110.30(13) 2_565 4_464
K2 O K3 75.81(7) 2 4_464
K2 O1W K3 84.26(11) . 3_434
K2 O1W K3 88.65(12) . 4_464
K3 O1W K3 172.18(14) 3_434 4_464
K2 O1W H1A 135(3) . .
K3 O1W H1A 122(4) 3_434 .
K3 O1W H1A 66(4) 4_464 .
K2 O1W H1B 113(3) . .
K3 O1W H1B 88(3) 3_434 .
K3 O1W H1B 92(3) 4_464 .
H1A O1W H1B 104(2) . .
K3 O2W K2 84.70(11) . 3_566
K3 O2W K2 88.05(10) . 4
K2 O2W K2 171.09(14) 3_566 4
K3 O2W H2A 123(3) . .
K2 O2W H2A 112(3) 3_566 .
K2 O2W H2A 68(3) 4 .
K3 O2W H2B 114(4) . .
K2 O2W H2B 118(5) 3_566 .
K2 O2W H2B 70(5) 4 .
H2A O2W H2B 105(2) . .
N5 K1 O 76.61(8) . 2_564
N5 K1 N1 151.41(14) . 1_565
O K1 N1 103.24(12) 2_564 1_565
N5 K1 N3 100.45(12) . 2_574
O K1 N3 139.63(14) 2_564 2_574
N1 K1 N3 97.51(9) 1_565 2_574
N5 K1 C1 139.55(13) . 1_565
O K1 C1 122.03(11) 2_564 1_565
N1 K1 C1 20.87(10) 1_565 1_565
N3 K1 C1 86.58(11) 2_574 1_565
N5 K1 C3 119.20(12) . 2_574
O K1 C3 130.65(12) 2_564 2_574
N1 K1 C3 83.09(11) 1_565 2_574
N3 K1 C3 20.72(10) 2_574 2_574
C1 K1 C3 77.86(8) 1_565 2_574
N5 K1 C5 19.93(9) . .
O K1 C5 67.83(10) 2_564 .
N1 K1 C5 133.39(12) 1_565 .
N3 K1 C5 119.05(12) 2_574 .
C1 K1 C5 127.93(12) 1_565 .
C3 K1 C5 138.69(11) 2_574 .
N5 K1 N2 73.76(13) . 1_565
O K1 N2 140.40(13) 2_564 1_565
N1 K1 N2 91.01(12) 1_565 1_565
N3 K1 N2 72.16(13) 2_574 1_565
C1 K1 N2 70.70(11) 1_565 1_565
C3 K1 N2 87.20(11) 2_574 1_565
C5 K1 N2 75.50(12) . 1_565
N5 K1 N 66.58(10) . 2_564
O K1 N 19.07(7) 2_564 2_564
N1 K1 N 120.09(11) 1_565 2_564
N3 K1 N 123.09(12) 2_574 2_564
C1 K1 N 140.07(10) 1_565 2_564
C3 K1 N 119.79(12) 2_574 2_564
C5 K1 N 64.10(7) . 2_564
N2 K1 N 139.28(11) 1_565 2_564
N5 K1 C2 92.39(12) . 1_565
O K1 C2 147.10(12) 2_564 1_565
N1 K1 C2 72.09(12) 1_565 1_565
N3 K1 C2 72.42(12) 2_574 1_565
C1 K1 C2 51.57(10) 1_565 1_565
C3 K1 C2 81.86(11) 2_574 1_565
C5 K1 C2 91.36(12) . 1_565
N2 K1 C2 19.22(11) 1_565 1_565
N K1 C2 154.85(11) 2_564 1_565
N5 K1 K2 38.43(9) . 4
O K1 K2 114.26(8) 2_564 4
N1 K1 K2 127.72(11) 1_565 4
N3 K1 K2 76.87(9) 2_574 4
C1 K1 K2 107.89(9) 1_565 4
C3 K1 K2 97.46(8) 2_574 4
C5 K1 K2 47.62(7) . 4
N2 K1 K2 37.28(8) 1_565 4
N K1 K2 104.86(6) 2_564 4
C2 K1 K2 56.50(8) 1_565 4
N5 K1 K3 32.38(8) . 2_574
O K1 K3 86.65(7) 2_564 2_574
N1 K1 K3 169.95(9) 1_565 2_574
N3 K1 K3 73.39(9) 2_574 2_574
C1 K1 K3 150.31(9) 1_565 2_574
C3 K1 K3 89.15(8) 2_574 2_574
C5 K1 K3 51.95(7) . 2_574
N2 K1 K3 82.23(8) 1_565 2_574
N K1 K3 69.41(6) 2_564 2_574
C2 K1 K3 100.58(8) 1_565 2_574
K2 K1 K3 46.96(2) 4 2_574
O1W K2 N2 140.80(14) . 4_444
O1W K2 O2W 95.22(11) . 3_434
N2 K2 O2W 78.94(13) 4_444 3_434
O1W K2 O 67.69(10) . 2_554
N2 K2 O 135.09(13) 4_444 2_554
O2W K2 O 61.44(10) 3_434 2_554
O1W K2 N5 62.89(11) . 4_454
N2 K2 N5 79.17(13) 4_444 4_454
O2W K2 N5 68.79(10) 3_434 4_454
O K2 N5 103.18(11) 2_554 4_454
O1W K2 N3 87.19(12) . 4_454
N2 K2 N3 79.11(13) 4_444 4_454
O2W K2 N3 147.82(12) 3_434 4_454
O K2 N3 145.63(12) 2_554 4_454
N5 K2 N3 84.16(10) 4_454 4_454
O1W K2 N1 133.75(10) . 1_545
N2 K2 N1 80.71(11) 4_444 1_545
O2W K2 N1 69.31(11) 3_434 1_545
O K2 N1 66.69(11) 2_554 1_545
N5 K2 N1 136.13(12) 4_454 1_545
N3 K2 N1 129.20(13) 4_454 1_545
O1W K2 O2W 123.91(11) . 4_454
N2 K2 O2W 75.20(13) 4_444 4_454
O2W K2 O2W 140.04(4) 3_434 4_454
O K2 O2W 122.61(10) 2_554 4_454
N5 K2 O2W 133.22(10) 4_454 4_454
N3 K2 O2W 53.10(10) 4_454 4_454
N1 K2 O2W 76.80(11) 1_545 4_454
O1W K2 N4 71.84(12) . 1_545
N2 K2 N4 137.20(15) 4_444 1_545
O2W K2 N4 135.22(11) 3_434 1_545
O K2 N4 74.17(10) 2_554 1_545
N5 K2 N4 131.12(11) 4_454 1_545
N3 K2 N4 75.92(11) 4_454 1_545
N1 K2 N4 88.82(11) 1_545 1_545
O2W K2 N4 62.00(11) 4_454 1_545
O1W K2 C1 123.02(11) . 1_545
N2 K2 C1 95.37(13) 4_444 1_545
O2W K2 C1 85.36(10) 3_434 1_545
O K2 C1 63.04(10) 2_554 1_545
N5 K2 C1 154.14(10) 4_454 1_545
N3 K2 C1 119.93(11) 4_454 1_545
N1 K2 C1 20.00(10) 1_545 1_545
O2W K2 C1 67.53(10) 4_454 1_545
N4 K2 C1 68.84(11) 1_545 1_545
O1W K2 C5 60.89(10) . 4_454
N2 K2 C5 80.05(13) 4_444 4_454
O2W K2 C5 87.61(11) 3_434 4_454
O K2 C5 116.06(10) 2_554 4_454
N5 K2 C5 18.94(9) 4_454 4_454
N3 K2 C5 65.59(11) 4_454 4_454
N1 K2 C5 152.35(11) 1_545 4_454
O2W K2 C5 116.74(10) 4_454 4_454
N4 K2 C5 118.72(11) 1_545 4_454
C1 K2 C5 172.25(11) 1_545 4_454
O1W K2 C3 76.13(10) . 4_454
N2 K2 C3 79.60(12) 4_444 4_454
O2W K2 C3 132.21(11) 3_434 4_454
O K2 C3 142.89(11) 2_554 4_454
N5 K2 C3 65.50(10) 4_454 4_454
N3 K2 C3 18.95(10) 4_454 4_454
N1 K2 C3 146.21(10) 1_545 4_454
O2W K2 C3 71.77(9) 4_454 4_454
N4 K2 C3 87.27(10) 1_545 4_454
C1 K2 C3 138.88(12) 1_545 4_454
C5 K2 C3 46.75(10) 4_454 4_454
O2W K3 N4 132.17(13) . 4_575
O2W K3 O1W 95.39(10) . 3_566
N4 K3 O1W 77.42(13) 4_575 3_566
O2W K3 N5 71.33(11) . 2_575
N4 K3 N5 136.92(13) 4_575 2_575
O1W K3 N5 63.21(11) 3_566 2_575
O2W K3 N2 77.74(12) . 1_565
N4 K3 N2 133.92(16) 4_575 1_565
O1W K3 N2 142.42(11) 3_566 1_565
N5 K3 N2 79.79(12) 2_575 1_565
O2W K3 N3 141.10(10) . 1_565
N4 K3 N3 81.69(12) 4_575 1_565
O1W K3 N3 71.13(12) 3_566 1_565
N5 K3 N3 70.04(11) 2_575 1_565
N2 K3 N3 91.07(12) 1_565 1_565
O2W K3 O 60.20(10) . 4_565
N4 K3 O 74.63(13) 4_575 4_565
O1W K3 O 64.51(9) 3_566 4_565
N5 K3 O 101.49(10) 2_575 4_565
N2 K3 O 134.10(11) 1_565 4_565
N3 K3 O 133.05(11) 1_565 4_565
O2W K3 N1 82.58(12) . 4_565
N4 K3 N1 75.97(12) 4_575 4_565
O1W K3 N1 141.49(11) 3_566 4_565
N5 K3 N1 146.92(13) 2_575 4_565
N2 K3 N1 74.96(10) 1_565 4_565
N3 K3 N1 130.68(12) 1_565 4_565
O K3 N1 81.83(9) 4_565 4_565
O2W K3 O1W 124.75(10) . 4_565
N4 K3 O1W 71.93(13) 4_575 4_565
O1W K3 O1W 139.55(4) 3_566 4_565
N5 K3 O1W 129.73(10) 2_575 4_565
N2 K3 O1W 62.04(11) 1_565 4_565
N3 K3 O1W 78.79(11) 1_565 4_565
O K3 O1W 128.37(9) 4_565 4_565
N1 K3 O1W 52.67(10) 4_565 4_565
O2W K3 C3 129.41(11) . 1_565
N4 K3 C3 97.65(14) 4_575 1_565
O1W K3 C3 86.34(11) 3_566 1_565
N5 K3 C3 64.62(11) 2_575 1_565
N2 K3 C3 71.28(12) 1_565 1_565
N3 K3 C3 20.00(10) 1_565 1_565
O K3 C3 150.75(9) 4_565 1_565
N1 K3 C3 124.35(11) 4_565 1_565
O1W K3 C3 72.53(10) 4_565 1_565
O2W K3 C2 92.45(11) . 1_565
N4 K3 C2 129.08(14) 4_575 1_565
O1W K3 C2 128.68(10) 3_566 1_565
N5 K3 C2 71.82(11) 2_575 1_565
N2 K3 C2 19.80(12) 1_565 1_565
N3 K3 C2 71.36(11) 1_565 1_565
O K3 C2 152.11(11) 4_565 1_565
N1 K3 C2 89.81(11) 4_565 1_565
O1W K3 C2 61.13(10) 4_565 1_565
C3 K3 C2 51.50(11) 1_565 1_565
O2W K3 C1 70.67(11) . 4_565
N4 K3 C1 75.77(11) 4_575 4_565
O1W K3 C1 125.58(11) 3_566 4_565
N5 K3 C1 141.66(12) 2_575 4_565
N2 K3 C1 87.39(11) 1_565 4_565
N3 K3 C1 146.78(10) 1_565 4_565
O K3 C1 63.10(9) 4_565 4_565
N1 K3 C1 19.11(10) 4_565 4_565
O1W K3 C1 71.24(9) 4_565 4_565
C3 K3 C1 143.42(12) 1_565 4_565
C2 K3 C1 104.85(10) 1_565 4_565
N Cr C1 90.14(16) . .
N Cr C4 97.99(16) . .
C1 Cr C4 89.34(18) . .
N Cr C3 98.24(17) . .
C1 Cr C3 171.63(19) . .
C4 Cr C3 89.60(17) . .
N Cr C2 91.15(16) . .
C1 Cr C2 89.71(17) . .
C4 Cr C2 170.8(2) . .
C3 Cr C2 90.01(17) . .
N Cr C5 177.8(2) . .
C1 Cr C5 88.86(16) . .
C4 Cr C5 83.93(16) . .
C3 Cr C5 82.76(16) . .
C2 Cr C5 86.91(17) . .

loop_
_geom_bond_atom_site_label_1
_geom_bond_atom_site_label_2
_geom_bond_distance
_geom_bond_site_symmetry_2
C1 N1 1.151(6) .
C1 Cr 2.062(4) .
C1 K1 3.230(4) 1_545
C1 K2 3.365(4) 1_565
C1 K3 3.503(4) 4_464
C2 N2 1.145(7) .
C2 Cr 2.072(4) .
C2 K3 3.381(4) 1_545
C2 K1 3.456(5) 1_545
C3 N3 1.148(6) .
C3 Cr 2.068(4) .
C3 K1 3.244(4) 2_575
C3 K3 3.357(4) 1_545
C3 K2 3.488(4) 4
C4 N4 1.148(6) .
C4 Cr 2.065(5) .
C4 K2 3.513(5) 1_565
C5 N5 1.147(5) .
C5 Cr 2.100(4) .
C5 K1 3.268(4) .
C5 K2 3.455(4) 4
N O 1.209(4) .
N Cr 1.699(3) .
N K1 3.453(4) 2_565
N1 K1 2.978(5) 1_545
N1 K2 3.124(5) 1_565
N1 K3 3.206(4) 4_464
N2 K2 2.850(5) 4_545
N2 K3 3.159(5) 1_545
N2 K1 3.397(6) 1_545
N3 K1 2.999(5) 2_575
N3 K2 3.110(4) 4
N3 K3 3.171(5) 1_545
N4 K3 2.873(5) 4_474
N4 K2 3.321(6) 1_565
N5 K1 2.801(4) .
N5 K3 2.936(3) 2_574
N5 K2 3.031(4) 4
O K1 2.829(4) 2_565
O K2 3.021(3) 2
O K3 3.185(3) 4_464
O1W K2 2.803(4) .
O1W K3 2.884(4) 3_434
O1W K3 3.263(4) 4_464
O1W H1A 0.864(13) .
O1W H1B 0.857(13) .
O2W K3 2.787(4) .
O2W K2 2.876(4) 3_566
O2W K2 3.262(4) 4
O2W H2A 0.853(13) .
O2W H2B 0.858(13) .
K1 O 2.829(4) 2_564
K1 N1 2.978(5) 1_565
K1 N3 2.999(5) 2_574
K1 C1 3.230(4) 1_565
K1 C3 3.244(5) 2_574
K1 N2 3.397(6) 1_565
K1 N 3.453(4) 2_564
K1 C2 3.456(5) 1_565
K1 K2 4.675(2) 4
K1 K3 4.8888(18) 2_574
K2 N2 2.850(5) 4_444
K2 O2W 2.876(4) 3_434
K2 O 3.021(3) 2_554
K2 N5 3.031(4) 4_454
K2 N3 3.110(4) 4_454
K2 N1 3.124(5) 1_545
K2 O2W 3.261(4) 4_454
K2 N4 3.321(6) 1_545
K2 C1 3.365(4) 1_545
K2 C5 3.455(4) 4_454
K2 C3 3.488(4) 4_454
K3 N4 2.873(5) 4_575
K3 O1W 2.884(4) 3_566
K3 N5 2.936(3) 2_575
K3 N2 3.159(5) 1_565
K3 N3 3.171(5) 1_565
K3 O 3.185(4) 4_565
K3 N1 3.206(4) 4_565
K3 O1W 3.263(4) 4_565
K3 C3 3.357(4) 1_565
K3 C2 3.381(4) 1_565
K3 C1 3.502(4) 4_565

loop_
_geom_hbond_atom_site_label_D
_geom_hbond_atom_site_label_H
_geom_hbond_atom_site_label_A
_geom_hbond_distance_DH
_geom_hbond_distance_HA
_geom_hbond_distance_DA
_geom_hbond_angle_DHA
_geom_hbond_site_symmetry_A
O1W H1A N1 0.864(13) 2.013(15) 2.870(5) 172(5) .
O1W H1B N2 0.857(13) 2.69(4) 3.310(6) 130(4) 4_454
O2W H2A N3 0.853(13) 2.010(17) 2.851(5) 169(4) .
O2W H2B N 0.858(13) 2.65(4) 3.101(5) 114(4) 4_565
O2W H2B N4 0.858(13) 2.61(3) 3.391(6) 152(4) 4_565

loop_
_geom_torsion_atom_site_label_1
_geom_torsion_atom_site_label_2
_geom_torsion_atom_site_label_3
_geom_torsion_atom_site_label_4
_geom_torsion
_geom_torsion_site_symmetry_1
_geom_torsion_site_symmetry_2
_geom_torsion_site_symmetry_3
_geom_torsion_site_symmetry_4
K2 C1 N1 K1 165.75(17) 1_565 . . 1_545
K3 C1 N1 K1 -110.56(17) 4_464 . . 1_545
K1 C1 N1 K2 -165.75(17) 1_545 . . 1_565
K3 C1 N1 K2 83.69(12) 4_464 . . 1_565
K1 C1 N1 K3 110.56(17) 1_545 . . 4_464
K2 C1 N1 K3 -83.69(12) 1_565 . . 4_464
K1 C2 N2 K3 169.17(15) 1_545 . . 1_545
K3 C2 N2 K1 -169.17(15) 1_545 . . 1_545
K3 C3 N3 K1 -157.47(16) 1_545 . . 2_575
K2 C3 N3 K1 117.5(2) 4 . . 2_575
K1 C3 N3 K2 -117.5(2) 2_575 . . 4
K3 C3 N3 K2 84.98(14) 1_545 . . 4
K1 C3 N3 K3 157.47(16) 2_575 . . 1_545
K2 C3 N3 K3 -84.98(14) 4 . . 1_545
K2 C4 N4 K3 74.2(19) 1_565 . . 4_474
K2 C5 N5 K1 -110.5(2) 4 . . .
K1 C5 N5 K3 -162.1(5) . . . 2_574
K2 C5 N5 K3 87.4(4) 4 . . 2_574
K1 C5 N5 K2 110.5(2) . . . 4
K1 N O K2 163.0(4) 2_565 . . 2
K1 N O K3 -116.7(2) 2_565 . . 4_464
K1 N Cr C1 101.2(2) 2_565 . . .
K1 N Cr C4 -169.41(19) 2_565 . . .
K1 N Cr C3 -78.7(2) 2_565 . . .
K1 N Cr C2 11.5(2) 2_565 . . .
